data_2311333
loop_
_publ_author_name
'Rammohan, Alagappa'
'Kaduk, James A.'

_publ_section_title
;
 Sodium dipotassium citrate, NaK2C6H5O7.
;
_journal_issue 'Pt 3'
_journal_name_full 'Acta crystallographica. Section E, Crystallographic communications'
_journal_page_first 403
_journal_page_last 406
_journal_paper_doi 10.1107/S2056989016002966
_journal_volume 72
_journal_year 2016
_chemical_formula_iupac 'Na1 K2 C6 H5 O7'
_chemical_formula_sum 'C6 H5 K2 Na O7'
_chemical_formula_weight 290.27
_space_group_IT_number 2
_space_group_name_Hall '-P 1'
_space_group_name_H-M_alt 'P -1'
_symmetry_cell_setting triclinic
_symmetry_space_group_name_Hall '-P 1'
_symmetry_space_group_name_H-M 'P -1'
_audit_creation_method 'Materials Studio'
_cell_angle_alpha 83.4276
_cell_angle_beta 88.9910
_cell_angle_gamma 84.3488
_cell_formula_units_Z 2
_cell_length_a 5.5128
_cell_length_b 7.6258
_cell_length_c 11.3712
_cell_measurement_temperature 300
_cell_volume 472.580
_diffrn_measurement_device_type 'density functional calculation'
_cod_data_source_file cv5503sup1.cif
_cod_data_source_block ramm090_DFT
_cod_original_cell_volume 472.586
_cod_database_code 2311333

loop_
_symmetry_equiv_pos_as_xyz
x,y,z
-x,-y,-z

loop_
_atom_site_type_symbol
_atom_site_label
_atom_site_fract_x
_atom_site_fract_y
_atom_site_fract_z
_atom_site_U_iso_or_equiv
_atom_site_adp_type
_atom_site_occupancy
C C1 0.23528 0.68012 0.69007 0.01520 Uiso 1.00
C C2 0.20379 0.79317 0.79461 0.01140 Uiso 1.00
C C3 0.32923 0.96572 0.77770 0.01140 Uiso 1.00
C C4 0.23685 1.08853 0.87187 0.01140 Uiso 1.00
C C5 0.37097 1.25602 0.87268 0.01520 Uiso 1.00
C C6 0.26511 1.06433 0.65294 0.01520 Uiso 1.00
H H7 0.27614 0.71264 0.87452 0.01480 Uiso 1.00
H H8 0.01064 0.82948 0.80961 0.01480 Uiso 1.00
H H9 0.25919 1.01393 0.96018 0.01480 Uiso 1.00
H H10 0.04244 1.12921 0.86015 0.01480 Uiso 1.00
O O11 0.04358 0.63007 0.64853 0.01520 Uiso 1.00
O O12 0.44832 0.64571 0.65042 0.01520 Uiso 1.00
O O13 0.25846 1.38757 0.91438 0.01520 Uiso 1.00
O O14 0.59064 1.25043 0.83476 0.01520 Uiso 1.00
O O15 0.04336 1.07764 0.62268 0.01520 Uiso 1.00
O O16 0.43463 1.12385 0.58916 0.01520 Uiso 1.00
O O17 0.58637 0.92180 0.79054 0.01520 Uiso 1.00
H H18 0.64696 1.03836 0.79618 0.01980 Uiso 1.00
Na Na19 0.75225 0.87197 0.59720 0.02020 Uiso 1.00
K K20 0.76524 0.55149 0.86072 0.02970 Uiso 1.00
K K21 0.25613 0.63139 0.41533 0.01970 Uiso 1.00

loop_
_geom_bond_atom_site_label_1
_geom_bond_atom_site_label_2
_geom_bond_distance
C1 C2 1.544
C1 O11 1.274
C1 O12 1.265
C2 C3 1.537
C2 H7 1.095
C2 H8 1.089
C3 C4 1.549
C3 C6 1.557
C3 O17 1.430
C4 C5 1.539
C4 H9 1.099
C4 H10 1.092
C5 O13 1.262
C5 O14 1.277
C6 O15 1.267
C6 O16 1.261
O17 H18 0.989

loop_
_geom_hbond_atom_site_label_D
_geom_hbond_atom_site_label_H
_geom_hbond_atom_site_label_A
_geom_hbond_distance_DH
_geom_hbond_distance_HA
_geom_hbond_distance_DA
_geom_hbond_angle_DHA
O17 H18 O14 0.989 1.721 2.614 148.2
C2 H7 O13 1.095 2.480 3.448 165.8
C2 H8 O17 1.089 2.382 3.513 149.0
